data_4503696
loop_
_publ_author_name
'Li, Yu'
'Jiang, Long'
'Feng, Xiao-Long'
'Lu, Tong-Bu'

_publ_section_title
;
 Anion Dependent Water Clusters Encapsulated Inside a Cryptand Cavity
;
_journal_issue 10
_journal_name_full 'Crystal Growth &amp; Design'
_journal_page_first 3689
_journal_paper_doi 10.1021/cg800292e
_journal_volume 8
_journal_year 2008
_chemical_formula_sum 'C78 H116 N8 O25 S6'
_chemical_formula_weight 1758.15
_chemical_name_systematic
; 
 ? 
;
_space_group_IT_number 14
_symmetry_cell_setting monoclinic
_symmetry_space_group_name_Hall '-P 2yn'
_symmetry_space_group_name_H-M 'P 1 21/n 1'
_atom_sites_solution_hydrogens geom
_atom_sites_solution_primary direct
_atom_sites_solution_secondary difmap
_audit_creation_method SHELXL-97
_cell_angle_alpha 90.00
_cell_angle_beta 99.876(3)
_cell_angle_gamma 90.00
_cell_formula_units_Z 4
_cell_length_a 16.364(2)
_cell_length_b 22.858(3)
_cell_length_c 23.775(3)
_cell_measurement_reflns_used 6025
_cell_measurement_temperature 173(2)
_cell_measurement_theta_max 27.10
_cell_measurement_theta_min 2.32
_cell_volume 8761.2(19)
_computing_cell_refinement 'Bruker SMART'
_computing_data_collection 'Bruker SMART'
_computing_data_reduction 'Bruker SAINT'
_computing_molecular_graphics 'Bruker SHELXTL'
_computing_publication_material 'Bruker SHELXTL'
_computing_structure_refinement 'SHELXL-97 (Sheldrick, 1997)'
_computing_structure_solution 'SHELXS-97 (Sheldrick, 1990)'
_diffrn_ambient_temperature 173(2)
_diffrn_measured_fraction_theta_full 0.986
_diffrn_measured_fraction_theta_max 0.986
_diffrn_measurement_device_type 'CCD area detector'
_diffrn_measurement_method 'phi and omega scans'
_diffrn_radiation_monochromator graphite
_diffrn_radiation_source 'fine-focus sealed tube'
_diffrn_radiation_type MoK\a
_diffrn_radiation_wavelength 0.71073
_diffrn_reflns_av_R_equivalents 0.0469
_diffrn_reflns_av_sigmaI/netI 0.0561
_diffrn_reflns_limit_h_max 20
_diffrn_reflns_limit_h_min -14
_diffrn_reflns_limit_k_max 27
_diffrn_reflns_limit_k_min -29
_diffrn_reflns_limit_l_max 29
_diffrn_reflns_limit_l_min -30
_diffrn_reflns_number 56343
_diffrn_reflns_theta_full 27.13
_diffrn_reflns_theta_max 27.13
_diffrn_reflns_theta_min 1.41
_exptl_absorpt_coefficient_mu 0.234
_exptl_absorpt_correction_T_max 0.9309
_exptl_absorpt_correction_T_min 0.9080
_exptl_absorpt_correction_type multi-scan
_exptl_absorpt_process_details 'SADABS (Sheldrick, 1996)'
_exptl_crystal_colour colorless
_exptl_crystal_density_diffrn 1.333
_exptl_crystal_density_method 'not measured'
_exptl_crystal_description block
_exptl_crystal_F_000 3744
_exptl_crystal_size_max 0.42
_exptl_crystal_size_mid 0.37
_exptl_crystal_size_min 0.31
_refine_diff_density_max 0.937
_refine_diff_density_min -0.519
_refine_diff_density_rms 0.089
_refine_ls_extinction_method none
_refine_ls_goodness_of_fit_ref 1.060
_refine_ls_hydrogen_treatment constr
_refine_ls_matrix_type full
_refine_ls_number_parameters 1025
_refine_ls_number_reflns 19086
_refine_ls_number_restraints 18
_refine_ls_restrained_S_all 1.060
_refine_ls_R_factor_all 0.1062
_refine_ls_R_factor_gt 0.0686
_refine_ls_shift/su_max 0.000
_refine_ls_shift/su_mean 0.000
_refine_ls_structure_factor_coef Fsqd
_refine_ls_weighting_details 'calc w=1/[\s^2^(Fo^2^)+(0.0790P)^2^+27.0508P] where P=(Fo^2^+2Fc^2^)/3'
_refine_ls_weighting_scheme calc
_refine_ls_wR_factor_gt 0.2003
_refine_ls_wR_factor_ref 0.2233
_reflns_number_gt 12706
_reflns_number_total 19086
_reflns_threshold_expression >2sigma(I)
_cod_data_source_file cg800292e_si_003.cif
_cod_data_source_block l0610092m
_cod_depositor_comments
;
The following automatic conversions were performed:

'_symmetry_cell_setting' value 'Monoclinic' changed to 'monoclinic'
according to /home/saulius/struct/CIF-dictionaries/cif_core.dic
dictionary named 'cif_core.dic' version 2.4.1 from 2010-06-29.

Automatic conversion script
Id: cif_fix_values 1715 2011-07-08 13:25:40Z adriana 
;
_cod_original_cell_volume 8761(2)
_cod_original_sg_symbol_H-M P2(1)/n
_cod_database_code 4503696

loop_
_symmetry_equiv_pos_as_xyz
'x, y, z'
'-x+1/2, y+1/2, -z+1/2'
'-x, -y, -z'
'x-1/2, -y-1/2, z-1/2'

loop_
_atom_site_label
_atom_site_type_symbol
_atom_site_fract_x
_atom_site_fract_y
_atom_site_fract_z
_atom_site_U_iso_or_equiv
_atom_site_adp_type
_atom_site_occupancy
_atom_site_symmetry_multiplicity
_atom_site_calc_flag
_atom_site_refinement_flags
_atom_site_disorder_assembly
_atom_site_disorder_group
C1 C 0.2967(3) 0.13857(17) 0.51243(17) 0.0284(8) Uani 1 1 d . . .
H1A H 0.3199 0.1333 0.5534 0.034 Uiso 1 1 calc R . .
H1B H 0.2457 0.1624 0.5101 0.034 Uiso 1 1 calc R . .
C2 C 0.3583(3) 0.17224(18) 0.48499(17) 0.0314(9) Uani 1 1 d . . .
H2A H 0.3656 0.2117 0.5024 0.038 Uiso 1 1 calc R . .
H2B H 0.4126 0.1521 0.4929 0.038 Uiso 1 1 calc R . .
C3 C 0.3463(2) 0.04159(17) 0.49733(17) 0.0284(8) Uani 1 1 d . . .
H3A H 0.3602 0.0333 0.5387 0.034 Uiso 1 1 calc R . .
H3B H 0.3940 0.0627 0.4863 0.034 Uiso 1 1 calc R . .
C4 C 0.3357(3) -0.01599(17) 0.46538(16) 0.0284(8) Uani 1 1 d . . .
H4A H 0.3884 -0.0381 0.4738 0.034 Uiso 1 1 calc R . .
H4B H 0.2926 -0.0393 0.4798 0.034 Uiso 1 1 calc R . .
C5 C 0.2080(2) 0.05563(18) 0.51606(17) 0.0292(8) Uani 1 1 d . . .
H5A H 0.2264 0.0585 0.5579 0.035 Uiso 1 1 calc R . .
H5B H 0.2013 0.0136 0.5063 0.035 Uiso 1 1 calc R . .
C6 C 0.1244(3) 0.08526(18) 0.50076(17) 0.0295(8) Uani 1 1 d . . .
H6A H 0.0841 0.0656 0.5211 0.035 Uiso 1 1 calc R . .
H6B H 0.1293 0.1265 0.5135 0.035 Uiso 1 1 calc R . .
C7 C 0.1935(3) 0.13884(17) 0.07562(18) 0.0297(8) Uani 1 1 d . . .
H7A H 0.1848 0.1562 0.0369 0.036 Uiso 1 1 calc R . .
H7B H 0.2460 0.1163 0.0809 0.036 Uiso 1 1 calc R . .
C8 C 0.2000(3) 0.18719(18) 0.11993(19) 0.0326(9) Uani 1 1 d . . .
H8A H 0.1487 0.2109 0.1137 0.039 Uiso 1 1 calc R . .
H8B H 0.2067 0.1699 0.1586 0.039 Uiso 1 1 calc R . .
C9 C 0.1365(3) 0.04071(17) 0.05856(17) 0.0300(9) Uani 1 1 d . . .
H9A H 0.1483 0.0435 0.0192 0.036 Uiso 1 1 calc R . .
H9B H 0.0851 0.0176 0.0575 0.036 Uiso 1 1 calc R . .
C10 C 0.2078(3) 0.01044(17) 0.09639(19) 0.0331(9) Uani 1 1 d . . .
H10A H 0.2608 0.0252 0.0871 0.040 Uiso 1 1 calc R . .
H10B H 0.2064 0.0204 0.1367 0.040 Uiso 1 1 calc R . .
C11 C 0.0447(3) 0.12461(18) 0.05374(18) 0.0322(9) Uani 1 1 d . . .
H11A H 0.0332 0.1133 0.0129 0.039 Uiso 1 1 calc R . .
H11B H 0.0478 0.1678 0.0558 0.039 Uiso 1 1 calc R . .
C12 C -0.0254(3) 0.10360(19) 0.08260(18) 0.0334(9) Uani 1 1 d . . .
H12A H -0.0772 0.1243 0.0662 0.040 Uiso 1 1 calc R . .
H12B H -0.0343 0.0612 0.0754 0.040 Uiso 1 1 calc R . .
C13 C 0.3830(3) 0.22384(18) 0.39735(18) 0.0326(9) Uani 1 1 d . . .
H13A H 0.3786 0.2616 0.4170 0.039 Uiso 1 1 calc R . .
H13B H 0.4421 0.2119 0.4044 0.039 Uiso 1 1 calc R . .
C14 C 0.3548(3) 0.23174(17) 0.33475(18) 0.0302(9) Uani 1 1 d . . .
C15 C 0.4077(3) 0.21918(19) 0.29615(19) 0.0340(9) Uani 1 1 d . . .
H15 H 0.4604 0.2020 0.3093 0.041 Uiso 1 1 calc R . .
C16 C 0.3835(3) 0.23168(19) 0.23868(19) 0.0361(10) Uani 1 1 d . . .
H16 H 0.4204 0.2237 0.2128 0.043 Uiso 1 1 calc R . .
C17 C 0.3061(3) 0.25574(16) 0.21837(18) 0.0296(9) Uani 1 1 d . . .
C18 C 0.2520(3) 0.26562(19) 0.25641(19) 0.0349(9) Uani 1 1 d . . .
H18 H 0.1978 0.2801 0.2429 0.042 Uiso 1 1 calc R . .
C19 C 0.2770(3) 0.2545(2) 0.31417(19) 0.0365(10) Uani 1 1 d . . .
H19 H 0.2401 0.2625 0.3400 0.044 Uiso 1 1 calc R . .
C20 C 0.2836(3) 0.27433(18) 0.15727(18) 0.0339(9) Uani 1 1 d . . .
H20A H 0.2314 0.2971 0.1527 0.041 Uiso 1 1 calc R . .
H20B H 0.3276 0.3006 0.1480 0.041 Uiso 1 1 calc R . .
C21 C 0.3237(3) -0.06648(17) 0.37318(17) 0.0308(9) Uani 1 1 d . . .
H21A H 0.2869 -0.0962 0.3860 0.037 Uiso 1 1 calc R . .
H21B H 0.3817 -0.0796 0.3856 0.037 Uiso 1 1 calc R . .
C22 C 0.3061(3) -0.06360(17) 0.30853(17) 0.0285(8) Uani 1 1 d . . .
C23 C 0.2332(3) -0.08603(18) 0.27860(18) 0.0314(9) Uani 1 1 d . . .
H23 H 0.1903 -0.0978 0.2985 0.038 Uiso 1 1 calc R . .
C24 C 0.2218(3) -0.09164(18) 0.21913(18) 0.0324(9) Uani 1 1 d . . .
H24 H 0.1721 -0.1083 0.1991 0.039 Uiso 1 1 calc R . .
C25 C 0.2832(3) -0.07286(17) 0.18923(17) 0.0303(9) Uani 1 1 d . . .
C26 C 0.3541(3) -0.04745(18) 0.21966(18) 0.0328(9) Uani 1 1 d . . .
H26 H 0.3953 -0.0326 0.1997 0.039 Uiso 1 1 calc R . .
C27 C 0.3660(3) -0.04321(18) 0.27894(18) 0.0323(9) Uani 1 1 d . . .
H27 H 0.4155 -0.0263 0.2991 0.039 Uiso 1 1 calc R . .
C28 C 0.2770(3) -0.08438(19) 0.12610(18) 0.0343(9) Uani 1 1 d . . .
H28A H 0.3290 -0.0713 0.1140 0.041 Uiso 1 1 calc R . .
H28B H 0.2720 -0.1271 0.1194 0.041 Uiso 1 1 calc R . .
C29 C 0.0053(3) 0.1029(2) 0.42194(18) 0.0346(9) Uani 1 1 d . . .
H29A H -0.0006 0.1432 0.4359 0.042 Uiso 1 1 calc R . .
H29B H -0.0314 0.0770 0.4398 0.042 Uiso 1 1 calc R . .
C30 C -0.0198(2) 0.10115(18) 0.35803(18) 0.0317(9) Uani 1 1 d . . .
C31 C -0.0254(3) 0.15215(19) 0.3259(2) 0.0366(10) Uani 1 1 d . . .
H31 H -0.0169 0.1889 0.3446 0.044 Uiso 1 1 calc R . .
C32 C -0.0430(3) 0.15014(19) 0.2673(2) 0.0382(10) Uani 1 1 d . . .
H32 H -0.0478 0.1855 0.2460 0.046 Uiso 1 1 calc R . .
C33 C -0.0537(2) 0.09676(19) 0.23885(19) 0.0326(9) Uani 1 1 d . . .
C34 C -0.0491(3) 0.04592(19) 0.27099(19) 0.0358(10) Uani 1 1 d . . .
H34 H -0.0571 0.0092 0.2522 0.043 Uiso 1 1 calc R . .
C35 C -0.0331(3) 0.04793(19) 0.32963(19) 0.0349(9) Uani 1 1 d . . .
H35 H -0.0311 0.0126 0.3509 0.042 Uiso 1 1 calc R . .
C36 C -0.0748(3) 0.0930(2) 0.17470(19) 0.0386(10) Uani 1 1 d . . .
H36A H -0.0874 0.0518 0.1636 0.046 Uiso 1 1 calc R . .
H36B H -0.1253 0.1164 0.1614 0.046 Uiso 1 1 calc R . .
C37 C 0.4008(2) 0.07781(18) 0.04501(18) 0.0298(8) Uani 1 1 d . . .
C38 C 0.3467(3) 0.10899(19) 0.00531(18) 0.0325(9) Uani 1 1 d . . .
H38 H 0.3399 0.1499 0.0098 0.039 Uiso 1 1 calc R . .
C39 C 0.3020(3) 0.07973(19) -0.04161(18) 0.0352(9) Uani 1 1 d . . .
H39 H 0.2634 0.1009 -0.0685 0.042 Uiso 1 1 calc R . .
C40 C 0.3126(3) 0.0207(2) -0.04973(19) 0.0350(9) Uani 1 1 d . . .
C41 C 0.3702(3) -0.00957(19) -0.0106(2) 0.0379(10) Uani 1 1 d . . .
H41 H 0.3801 -0.0499 -0.0164 0.045 Uiso 1 1 calc R . .
C42 C 0.4132(3) 0.01878(19) 0.03690(19) 0.0368(10) Uani 1 1 d . . .
H42 H 0.4515 -0.0024 0.0640 0.044 Uiso 1 1 calc R . .
C43 C 0.2631(3) -0.0111(2) -0.1000(2) 0.0533(13) Uani 1 1 d . . .
H43A H 0.2108 -0.0249 -0.0899 0.080 Uiso 1 1 calc R . .
H43B H 0.2950 -0.0447 -0.1100 0.080 Uiso 1 1 calc R . .
H43C H 0.2514 0.0155 -0.1327 0.080 Uiso 1 1 calc R . .
C44 C 0.0763(3) 0.30131(17) 0.40618(17) 0.0290(8) Uani 1 1 d . . .
C45 C 0.0623(3) 0.30392(19) 0.34657(18) 0.0346(9) Uani 1 1 d . . .
H45 H 0.0873 0.2761 0.3252 0.041 Uiso 1 1 calc R . .
C46 C 0.0118(3) 0.3473(2) 0.31894(19) 0.0389(10) Uani 1 1 d . . .
H46 H 0.0021 0.3488 0.2784 0.047 Uiso 1 1 calc R . .
C47 C -0.0249(3) 0.38878(19) 0.3494(2) 0.0367(10) Uani 1 1 d . . .
C48 C -0.0115(3) 0.38491(19) 0.4085(2) 0.0365(10) Uani 1 1 d . . .
H48 H -0.0372 0.4124 0.4299 0.044 Uiso 1 1 calc R . .
C49 C 0.0385(3) 0.34170(18) 0.43699(19) 0.0338(9) Uani 1 1 d . . .
H49 H 0.0470 0.3397 0.4775 0.041 Uiso 1 1 calc R . .
C50 C -0.0768(3) 0.4378(2) 0.3188(2) 0.0532(13) Uani 1 1 d . . .
H50A H -0.0933 0.4275 0.2784 0.080 Uiso 1 1 calc R . .
H50B H -0.0442 0.4739 0.3221 0.080 Uiso 1 1 calc R . .
H50C H -0.1264 0.4435 0.3361 0.080 Uiso 1 1 calc R . .
N1 N 0.2735(2) 0.08017(14) 0.48730(13) 0.0261(7) Uani 1 1 d . . .
N2 N 0.3325(2) 0.17844(14) 0.42192(14) 0.0277(7) Uani 1 1 d . . .
H2C H 0.2773 0.1887 0.4140 0.033 Uiso 1 1 calc R . .
H2D H 0.3383 0.1430 0.4047 0.033 Uiso 1 1 calc R . .
N3 N 0.3117(2) -0.00953(14) 0.40196(13) 0.0262(7) Uani 1 1 d . . .
H3C H 0.3437 0.0190 0.3892 0.031 Uiso 1 1 calc R . .
H3D H 0.2570 0.0017 0.3930 0.031 Uiso 1 1 calc R . .
N4 N 0.0931(2) 0.08329(14) 0.43821(14) 0.0289(7) Uani 1 1 d . . .
H4C H 0.0976 0.0456 0.4255 0.035 Uiso 1 1 calc R . .
H4D H 0.1263 0.1067 0.4200 0.035 Uiso 1 1 calc R . .
N5 N 0.1248(2) 0.09966(14) 0.08071(14) 0.0274(7) Uani 1 1 d . . .
N6 N 0.2725(2) 0.22503(14) 0.11542(14) 0.0293(7) Uani 1 1 d . . .
H6C H 0.2661 0.2402 0.0791 0.035 Uiso 1 1 calc R . .
H6D H 0.3197 0.2024 0.1210 0.035 Uiso 1 1 calc R . .
N7 N 0.2051(2) -0.05452(14) 0.08965(14) 0.0298(7) Uani 1 1 d . . .
H7C H 0.2052 -0.0637 0.0520 0.036 Uiso 1 1 calc R . .
H7D H 0.1565 -0.0684 0.0992 0.036 Uiso 1 1 calc R . .
N8 N -0.0064(2) 0.11439(15) 0.14562(15) 0.0309(7) Uani 1 1 d . . .
H8C H 0.0421 0.0956 0.1607 0.037 Uiso 1 1 calc R . .
H8D H 0.0012 0.1538 0.1522 0.037 Uiso 1 1 calc R . .
O1 O 0.53796(19) 0.10572(15) 0.11143(14) 0.0429(8) Uani 1 1 d . . .
O2 O 0.4212(2) 0.17060(13) 0.10822(14) 0.0430(8) Uani 1 1 d . . .
O3 O 0.4215(2) 0.07625(16) 0.15493(13) 0.0476(8) Uani 1 1 d . . .
O4 O 0.1232(2) 0.24025(14) 0.49761(13) 0.0446(8) Uani 1 1 d . . .
O5 O 0.22930(19) 0.27937(13) 0.44893(13) 0.0366(7) Uani 1 1 d . . .
O6 O 0.14726(19) 0.19896(12) 0.40733(13) 0.0349(7) Uani 1 1 d . . .
S1 S 0.45000(6) 0.11035(5) 0.11009(5) 0.0325(2) Uani 1 1 d . . .
S2 S 0.14833(7) 0.25141(4) 0.44317(4) 0.0300(2) Uani 1 1 d . . .
O1W O 0.2928(2) 0.09289(15) 0.22199(17) 0.0559(9) Uani 1 1 d U . .
H1C H 0.3219 0.0836 0.1972 0.084 Uiso 1 1 d R . .
H1D H 0.2457 0.0753 0.2165 0.084 Uiso 1 1 d R . .
O2W O 0.1281(2) 0.05392(15) 0.22273(14) 0.0459(8) Uani 1 1 d U . .
H2F H 0.1187 0.0188 0.2128 0.069 Uiso 1 1 d R . .
H2E H 0.1426 0.0440 0.2573 0.069 Uiso 1 1 d R . .
O3W O 0.1898(2) 0.10040(18) 0.33584(16) 0.0609(10) Uani 1 1 d U . .
H3F H 0.1365 0.1053 0.3276 0.091 Uiso 1 1 d R . .
H3E H 0.2027 0.1319 0.3556 0.091 Uiso 1 1 d R . .
O4W O 0.6786(2) 0.16304(17) 0.08244(16) 0.0577(10) Uani 1 1 d . . .
H4E H 0.6348 0.1462 0.0912 0.087 Uiso 1 1 d R . .
H4F H 0.6631 0.1978 0.0706 0.087 Uiso 1 1 d R . .
O5W O 0.2554(2) 0.28597(14) 0.01624(14) 0.0460(8) Uani 1 1 d . . .
H5C H 0.2030 0.2935 0.0094 0.069 Uiso 1 1 d R . .
H5D H 0.2815 0.3183 0.0138 0.069 Uiso 1 1 d R . .
C65 C -0.0852(3) -0.12778(18) 0.13737(17) 0.0316(9) Uani 1 1 d . . .
C66 C -0.1408(3) -0.11341(19) 0.17354(18) 0.0349(9) Uani 1 1 d . . .
H66 H -0.1335 -0.0785 0.1955 0.042 Uiso 1 1 calc R . .
C67 C -0.2066(3) -0.1504(2) 0.1771(2) 0.0429(11) Uani 1 1 d . . .
H67 H -0.2442 -0.1405 0.2020 0.052 Uiso 1 1 calc R . .
C68 C -0.2192(3) -0.2011(2) 0.1458(2) 0.0460(12) Uani 1 1 d . . .
C69 C -0.1622(3) -0.2153(2) 0.1105(2) 0.0493(12) Uani 1 1 d . . .
H69 H -0.1691 -0.2505 0.0890 0.059 Uiso 1 1 calc R . .
C70 C -0.0956(3) -0.1791(2) 0.1065(2) 0.0416(11) Uani 1 1 d . . .
H70 H -0.0572 -0.1895 0.0825 0.050 Uiso 1 1 calc R . .
C71 C -0.2936(4) -0.2394(3) 0.1485(3) 0.0719(18) Uani 1 1 d . . .
H71A H -0.2839 -0.2622 0.1839 0.108 Uiso 1 1 calc R . .
H71B H -0.3023 -0.2660 0.1157 0.108 Uiso 1 1 calc R . .
H71C H -0.3428 -0.2148 0.1477 0.108 Uiso 1 1 calc R . .
O13 O 0.0599(2) -0.11045(15) 0.10959(15) 0.0454(8) Uani 1 1 d . . .
O14 O -0.0455(2) -0.03637(17) 0.0864(2) 0.0704(13) Uani 1 1 d . . .
O15 O 0.0213(2) -0.05068(18) 0.18393(17) 0.0605(11) Uani 1 1 d . . .
S5 S -0.00595(7) -0.07726(5) 0.12881(5) 0.0369(3) Uani 1 1 d . . .
C58 C 0.0444(2) -0.12443(17) 0.38814(19) 0.0307(9) Uani 1 1 d . . .
C59 C 0.0135(3) -0.17159(19) 0.4149(2) 0.0389(10) Uani 1 1 d . . .
H59 H 0.0243 -0.1747 0.4553 0.047 Uiso 1 1 calc R . .
C60 C -0.0327(3) -0.2137(2) 0.3825(2) 0.0424(11) Uani 1 1 d . . .
H60 H -0.0537 -0.2458 0.4011 0.051 Uiso 1 1 calc R . .
C61 C -0.0494(3) -0.21029(19) 0.3234(2) 0.0407(11) Uani 1 1 d . . .
C62 C -0.0181(3) -0.1630(2) 0.2972(2) 0.0414(11) Uani 1 1 d . . .
H62 H -0.0280 -0.1603 0.2567 0.050 Uiso 1 1 calc R . .
C63 C 0.0276(3) -0.11929(19) 0.32949(19) 0.0355(9) Uani 1 1 d . . .
H63 H 0.0470 -0.0863 0.3112 0.043 Uiso 1 1 calc R . .
C64 C -0.0977(3) -0.2583(2) 0.2878(3) 0.0545(14) Uani 1 1 d . . .
H64A H -0.0644 -0.2942 0.2908 0.082 Uiso 1 1 calc R . .
H64B H -0.1102 -0.2459 0.2478 0.082 Uiso 1 1 calc R . .
H64C H -0.1496 -0.2658 0.3018 0.082 Uiso 1 1 calc R . .
O10 O 0.13981(19) -0.03236(14) 0.39235(14) 0.0424(8) Uani 1 1 d . . .
O11 O 0.0492(2) -0.03995(14) 0.46099(15) 0.0478(9) Uani 1 1 d . . .
O12 O 0.1683(2) -0.10349(15) 0.46841(18) 0.0613(11) Uani 1 1 d . . .
S4 S 0.10484(7) -0.07164(4) 0.43087(5) 0.0330(2) Uani 1 1 d . . .
C51 C 0.5640(2) 0.08321(17) 0.35087(17) 0.0285(8) Uani 1 1 d . . .
C52 C 0.6466(3) 0.0949(2) 0.3730(2) 0.0391(10) Uani 1 1 d . . .
H52 H 0.6645 0.0974 0.4132 0.047 Uiso 1 1 calc R . .
C53 C 0.7027(3) 0.1030(2) 0.3359(2) 0.0440(11) Uani 1 1 d . . .
H53 H 0.7591 0.1113 0.3509 0.053 Uiso 1 1 calc R . .
C54 C 0.6776(3) 0.09890(19) 0.2775(2) 0.0371(10) Uani 1 1 d . . .
C55 C 0.5955(3) 0.08724(19) 0.25643(19) 0.0349(9) Uani 1 1 d . . .
H55 H 0.5776 0.0847 0.2163 0.042 Uiso 1 1 calc R . .
C56 C 0.5384(3) 0.07918(18) 0.29267(18) 0.0312(9) Uani 1 1 d . . .
H56 H 0.4820 0.0709 0.2775 0.037 Uiso 1 1 calc R . .
C57 C 0.7387(3) 0.1080(3) 0.2368(2) 0.0563(14) Uani 1 1 d . . .
H57A H 0.7691 0.0716 0.2334 0.084 Uiso 1 1 calc R . .
H57B H 0.7780 0.1390 0.2516 0.084 Uiso 1 1 calc R . .
H57C H 0.7086 0.1194 0.1992 0.084 Uiso 1 1 calc R . .
O7 O 0.49753(19) 0.00603(13) 0.40768(14) 0.0406(7) Uani 1 1 d . . .
O8 O 0.41181(18) 0.08652(13) 0.36906(13) 0.0344(7) Uani 1 1 d . . .
O9 O 0.5226(2) 0.10242(16) 0.44916(14) 0.0462(8) Uani 1 1 d . . .
S3 S 0.49436(6) 0.06851(4) 0.39785(4) 0.0301(2) Uani 1 1 d . . .
C72 C -0.0806(3) 0.32822(17) 0.15528(17) 0.0304(9) Uani 1 1 d . . .
C73 C -0.0725(3) 0.38856(18) 0.15499(18) 0.0333(9) Uani 1 1 d . A .
H73 H -0.0221 0.4059 0.1488 0.040 Uiso 1 1 calc R . .
C74 C -0.1383(3) 0.42345(19) 0.16372(19) 0.0378(10) Uani 1 1 d . . .
H74 H -0.1324 0.4648 0.1635 0.045 Uiso 1 1 calc R A .
C75 C -0.2129(3) 0.3993(2) 0.17281(19) 0.0418(11) Uani 1 1 d . A .
C76 C -0.2199(3) 0.3390(2) 0.1723(2) 0.0528(13) Uani 1 1 d . . .
H76 H -0.2705 0.3214 0.1779 0.063 Uiso 1 1 calc R A .
C77 C -0.1541(3) 0.3036(2) 0.1636(2) 0.0468(12) Uani 1 1 d . A .
H77 H -0.1601 0.2622 0.1634 0.056 Uiso 1 1 calc R . .
C78 C -0.2837(4) 0.4384(3) 0.1833(3) 0.0635(16) Uani 1 1 d . . .
H78A H -0.2671 0.4600 0.2190 0.095 Uiso 1 1 calc R A .
H78B H -0.3324 0.4143 0.1861 0.095 Uiso 1 1 calc R . .
H78C H -0.2974 0.4660 0.1516 0.095 Uiso 1 1 calc R . .
S6 S 0.0044 0.2839 0.1443 0.041 Uani 0.51 1 d P A 1
O16 O 0.0463 0.2719 0.2055 0.064 Uani 0.51 1 d P A 1
O17 O 0.0548 0.3159 0.1150 0.049 Uani 0.51 1 d P A 1
O18 O -0.0332 0.2310 0.1210 0.060 Uani 0.51 1 d P A 1
S6' S 0.0044 0.2839 0.1443 0.041 Uani 0.49 1 d P A 2
O16' O 0.0081 0.2324 0.1760 0.046 Uani 0.49 1 d P A 2
O17' O 0.0795 0.3192 0.1562 0.065 Uani 0.49 1 d P A 2
O18' O -0.0110 0.2705 0.0808 0.060 Uani 0.49 1 d P A 2
O6W O 0.28083(19) 0.38087(13) 0.50706(13) 0.0377(7) Uani 1 1 d . . .
H6E H 0.2752 0.3485 0.4879 0.056 Uiso 1 1 d R . .
H6F H 0.2526 0.3772 0.5343 0.056 Uiso 1 1 d R . .
O7W O 0.5878(2) 0.20415(18) 0.50180(18) 0.0658(11) Uani 1 1 d . . .
H7F H 0.5710 0.1717 0.4855 0.099 Uiso 1 1 d R . .
H7E H 0.5705 0.2051 0.5342 0.099 Uiso 1 1 d R . .

loop_
_atom_site_aniso_label
_atom_site_aniso_U_11
_atom_site_aniso_U_22
_atom_site_aniso_U_33
_atom_site_aniso_U_23
_atom_site_aniso_U_13
_atom_site_aniso_U_12
C1 0.031(2) 0.028(2) 0.0259(19) -0.0005(16) 0.0058(16) -0.0020(16)
C2 0.034(2) 0.030(2) 0.029(2) 0.0011(17) 0.0031(17) -0.0019(17)
C3 0.030(2) 0.029(2) 0.0259(19) 0.0010(16) 0.0044(16) 0.0024(16)
C4 0.032(2) 0.029(2) 0.0243(19) 0.0022(16) 0.0050(16) 0.0033(16)
C5 0.032(2) 0.031(2) 0.0262(19) 0.0017(16) 0.0104(16) -0.0022(16)
C6 0.035(2) 0.028(2) 0.028(2) -0.0004(16) 0.0113(16) -0.0046(16)
C7 0.030(2) 0.0242(19) 0.036(2) -0.0002(16) 0.0081(17) -0.0010(16)
C8 0.033(2) 0.026(2) 0.040(2) -0.0018(17) 0.0111(18) -0.0026(16)
C9 0.034(2) 0.025(2) 0.031(2) -0.0017(16) 0.0077(17) -0.0011(16)
C10 0.034(2) 0.0216(19) 0.042(2) -0.0086(17) 0.0036(18) 0.0006(16)
C11 0.035(2) 0.027(2) 0.034(2) 0.0026(17) 0.0056(17) 0.0020(17)
C12 0.029(2) 0.035(2) 0.035(2) -0.0026(18) 0.0013(17) 0.0017(17)
C13 0.034(2) 0.028(2) 0.037(2) 0.0040(17) 0.0086(18) -0.0047(17)
C14 0.033(2) 0.0246(19) 0.034(2) 0.0042(16) 0.0070(17) -0.0051(16)
C15 0.031(2) 0.033(2) 0.039(2) 0.0037(18) 0.0099(18) 0.0023(17)
C16 0.036(2) 0.036(2) 0.039(2) 0.0015(19) 0.0141(19) -0.0016(18)
C17 0.036(2) 0.0168(18) 0.036(2) -0.0010(16) 0.0073(17) -0.0056(15)
C18 0.030(2) 0.034(2) 0.041(2) 0.0049(19) 0.0085(18) 0.0049(17)
C19 0.035(2) 0.038(2) 0.039(2) 0.0023(19) 0.0165(19) 0.0032(18)
C20 0.043(2) 0.023(2) 0.036(2) -0.0018(17) 0.0070(19) -0.0049(17)
C21 0.035(2) 0.026(2) 0.032(2) 0.0006(16) 0.0065(17) 0.0028(16)
C22 0.034(2) 0.0215(18) 0.031(2) -0.0011(16) 0.0092(17) 0.0055(15)
C23 0.032(2) 0.027(2) 0.038(2) 0.0031(17) 0.0132(18) 0.0023(16)
C24 0.032(2) 0.032(2) 0.032(2) 0.0010(17) 0.0029(17) 0.0012(17)
C25 0.034(2) 0.026(2) 0.031(2) 0.0000(16) 0.0079(17) 0.0089(16)
C26 0.036(2) 0.030(2) 0.034(2) 0.0040(17) 0.0125(18) 0.0039(17)
C27 0.032(2) 0.030(2) 0.035(2) -0.0021(17) 0.0064(17) -0.0028(17)
C28 0.040(2) 0.031(2) 0.033(2) -0.0003(17) 0.0074(18) 0.0090(18)
C29 0.030(2) 0.039(2) 0.036(2) -0.0007(19) 0.0087(17) 0.0019(18)
C30 0.024(2) 0.033(2) 0.039(2) -0.0038(18) 0.0077(17) -0.0013(16)
C31 0.037(2) 0.026(2) 0.045(3) -0.0025(18) 0.0002(19) -0.0033(17)
C32 0.039(2) 0.030(2) 0.044(3) 0.0043(19) 0.0011(19) -0.0049(18)
C33 0.022(2) 0.038(2) 0.038(2) -0.0017(18) 0.0065(17) -0.0034(16)
C34 0.033(2) 0.031(2) 0.043(2) -0.0069(19) 0.0074(19) -0.0031(17)
C35 0.035(2) 0.027(2) 0.044(2) 0.0025(18) 0.0079(19) 0.0000(17)
C36 0.030(2) 0.049(3) 0.038(2) 0.000(2) 0.0071(18) -0.0084(19)
C37 0.026(2) 0.031(2) 0.034(2) -0.0030(17) 0.0104(16) -0.0019(16)
C38 0.035(2) 0.032(2) 0.033(2) -0.0003(17) 0.0128(17) -0.0003(17)
C39 0.036(2) 0.037(2) 0.033(2) 0.0089(18) 0.0071(18) 0.0007(18)
C40 0.033(2) 0.038(2) 0.035(2) -0.0018(18) 0.0084(18) -0.0055(18)
C41 0.040(3) 0.028(2) 0.045(3) -0.0042(19) 0.008(2) -0.0005(18)
C42 0.035(2) 0.035(2) 0.039(2) 0.0023(19) 0.0027(19) 0.0042(18)
C43 0.058(3) 0.053(3) 0.045(3) -0.005(2) -0.005(2) -0.009(3)
C44 0.032(2) 0.0223(19) 0.034(2) 0.0027(16) 0.0084(17) -0.0037(15)
C45 0.038(2) 0.031(2) 0.036(2) -0.0049(18) 0.0113(18) -0.0026(18)
C46 0.043(3) 0.041(3) 0.032(2) 0.0006(19) 0.0053(19) -0.003(2)
C47 0.032(2) 0.033(2) 0.045(3) 0.0064(19) 0.0066(19) -0.0008(17)
C48 0.034(2) 0.033(2) 0.045(3) -0.0019(19) 0.0126(19) 0.0023(18)
C49 0.040(2) 0.030(2) 0.034(2) -0.0001(17) 0.0127(18) 0.0004(17)
C50 0.047(3) 0.050(3) 0.059(3) 0.009(3) -0.002(2) 0.010(2)
N1 0.0274(17) 0.0254(16) 0.0260(16) 0.0010(13) 0.0059(13) -0.0007(13)
N2 0.0294(18) 0.0244(16) 0.0297(17) -0.0026(13) 0.0060(14) -0.0007(13)
N3 0.0264(17) 0.0261(17) 0.0268(17) 0.0029(13) 0.0062(13) 0.0007(13)
N4 0.0322(19) 0.0246(17) 0.0310(18) -0.0018(14) 0.0087(14) 0.0004(13)
N5 0.0293(18) 0.0231(16) 0.0310(17) 0.0006(13) 0.0086(14) 0.0001(13)
N6 0.0343(19) 0.0234(16) 0.0306(18) 0.0007(13) 0.0064(14) -0.0008(14)
N7 0.0335(19) 0.0259(17) 0.0309(18) -0.0022(14) 0.0081(14) 0.0007(14)
N8 0.0271(18) 0.0276(17) 0.0382(19) -0.0007(15) 0.0062(14) -0.0011(13)
O1 0.0310(17) 0.054(2) 0.0432(18) -0.0091(15) 0.0048(13) -0.0020(14)
O2 0.0419(18) 0.0317(16) 0.055(2) -0.0112(14) 0.0069(15) 0.0000(13)
O3 0.055(2) 0.057(2) 0.0332(17) -0.0013(15) 0.0137(15) -0.0126(17)
O4 0.063(2) 0.0385(18) 0.0382(17) 0.0119(14) 0.0249(16) 0.0112(15)
O5 0.0391(17) 0.0281(15) 0.0427(17) -0.0058(13) 0.0072(13) 0.0023(12)
O6 0.0450(18) 0.0220(14) 0.0395(17) -0.0050(12) 0.0125(13) -0.0016(12)
S1 0.0291(5) 0.0352(5) 0.0342(5) -0.0056(4) 0.0080(4) -0.0016(4)
S2 0.0382(6) 0.0223(5) 0.0317(5) 0.0001(4) 0.0123(4) 0.0024(4)
O1W 0.046(2) 0.045(2) 0.079(3) -0.0061(18) 0.0152(18) 0.0006(16)
O2W 0.052(2) 0.0434(18) 0.0433(18) 0.0019(15) 0.0114(15) 0.0085(15)
O3W 0.059(2) 0.069(3) 0.053(2) -0.0098(19) 0.0031(18) -0.0037(19)
O4W 0.060(2) 0.058(2) 0.061(2) 0.0092(19) 0.0285(19) 0.0070(18)
O5W 0.054(2) 0.0400(18) 0.0426(18) 0.0078(15) 0.0056(15) -0.0019(15)
C65 0.036(2) 0.028(2) 0.031(2) 0.0042(17) 0.0055(17) -0.0009(17)
C66 0.038(2) 0.033(2) 0.033(2) 0.0031(18) 0.0061(18) 0.0028(18)
C67 0.040(3) 0.045(3) 0.045(3) 0.011(2) 0.011(2) 0.003(2)
C68 0.048(3) 0.037(3) 0.053(3) 0.011(2) 0.011(2) -0.008(2)
C69 0.061(3) 0.031(2) 0.057(3) -0.007(2) 0.013(3) -0.012(2)
C70 0.052(3) 0.031(2) 0.045(3) -0.003(2) 0.016(2) -0.002(2)
C71 0.063(4) 0.055(4) 0.098(5) 0.013(3) 0.017(3) -0.022(3)
O13 0.0407(18) 0.0470(19) 0.052(2) -0.0123(16) 0.0182(15) -0.0095(15)
O14 0.058(2) 0.051(2) 0.097(3) 0.039(2) -0.001(2) -0.0107(18)
O15 0.051(2) 0.066(2) 0.068(2) -0.034(2) 0.0182(19) -0.0168(18)
S5 0.0357(6) 0.0304(5) 0.0449(6) -0.0016(5) 0.0076(5) -0.0048(4)
C58 0.028(2) 0.0210(18) 0.044(2) -0.0062(17) 0.0116(17) 0.0007(15)
C59 0.048(3) 0.034(2) 0.040(2) -0.0058(19) 0.020(2) -0.0052(19)
C60 0.051(3) 0.028(2) 0.052(3) -0.005(2) 0.021(2) -0.008(2)
C61 0.030(2) 0.029(2) 0.061(3) -0.011(2) 0.001(2) 0.0059(17)
C62 0.040(3) 0.041(3) 0.041(3) 0.002(2) 0.001(2) 0.007(2)
C63 0.034(2) 0.029(2) 0.045(3) 0.0047(18) 0.0090(19) 0.0035(17)
C64 0.047(3) 0.041(3) 0.072(4) -0.017(3) 0.001(3) 0.001(2)
O10 0.0371(17) 0.0434(18) 0.0504(19) -0.0033(15) 0.0179(14) -0.0122(14)
O11 0.057(2) 0.0311(17) 0.064(2) -0.0155(15) 0.0358(18) -0.0123(15)
O12 0.063(2) 0.0349(19) 0.075(3) 0.0031(18) -0.019(2) -0.0022(17)
S4 0.0343(6) 0.0235(5) 0.0428(6) -0.0021(4) 0.0110(4) -0.0013(4)
C51 0.029(2) 0.0230(19) 0.035(2) -0.0003(16) 0.0074(16) 0.0003(15)
C52 0.034(2) 0.045(3) 0.038(2) -0.004(2) 0.0048(19) -0.0022(19)
C53 0.022(2) 0.057(3) 0.052(3) -0.002(2) 0.0044(19) -0.003(2)
C54 0.037(2) 0.035(2) 0.043(3) 0.0024(19) 0.0158(19) 0.0050(18)
C55 0.038(2) 0.034(2) 0.033(2) 0.0027(18) 0.0087(18) 0.0040(18)
C56 0.027(2) 0.030(2) 0.036(2) -0.0010(17) 0.0054(17) 0.0005(16)
C57 0.039(3) 0.073(4) 0.063(3) 0.005(3) 0.025(3) 0.002(3)
O7 0.0397(18) 0.0334(16) 0.0504(19) 0.0092(14) 0.0128(14) 0.0047(13)
O8 0.0322(16) 0.0318(15) 0.0415(17) 0.0018(13) 0.0131(13) 0.0021(12)
O9 0.049(2) 0.056(2) 0.0361(17) -0.0113(15) 0.0137(15) -0.0091(16)
S3 0.0293(5) 0.0303(5) 0.0318(5) -0.0003(4) 0.0087(4) -0.0001(4)
C72 0.035(2) 0.0243(19) 0.032(2) 0.0037(16) 0.0045(17) 0.0027(16)
C73 0.034(2) 0.028(2) 0.037(2) 0.0001(17) 0.0046(18) -0.0014(17)
C74 0.052(3) 0.025(2) 0.036(2) -0.0043(18) 0.007(2) 0.0022(19)
C75 0.046(3) 0.049(3) 0.034(2) 0.008(2) 0.017(2) 0.014(2)
C76 0.047(3) 0.047(3) 0.070(4) 0.019(3) 0.029(3) 0.000(2)
C77 0.051(3) 0.028(2) 0.065(3) 0.012(2) 0.020(2) 0.000(2)
C78 0.064(4) 0.071(4) 0.064(4) 0.016(3) 0.036(3) 0.028(3)
S6 0.039 0.028 0.055 0.005 0.009 0.006
O16 0.052 0.080 0.058 0.008 0.001 0.023
O17 0.057 0.032 0.066 0.008 0.037 0.005
O18 0.065 0.027 0.090 -0.014 0.023 0.003
S6' 0.039 0.028 0.055 0.005 0.009 0.006
O16' 0.074 0.021 0.045 0.013 0.019 0.014
O17' 0.040 0.041 0.114 -0.001 0.013 0.007
O18' 0.066 0.082 0.032 0.002 0.008 0.034
O6W 0.0475(19) 0.0337(16) 0.0332(16) -0.0007(13) 0.0108(13) -0.0077(13)
O7W 0.065(3) 0.064(3) 0.074(3) -0.023(2) 0.028(2) -0.024(2)

loop_
_atom_type_symbol
_atom_type_description
_atom_type_scat_dispersion_real
_atom_type_scat_dispersion_imag
_atom_type_scat_source
C C 0.0033 0.0016 'International Tables Vol C Tables 4.2.6.8 and 6.1.1.4'
H H 0.0000 0.0000 'International Tables Vol C Tables 4.2.6.8 and 6.1.1.4'
N N 0.0061 0.0033 'International Tables Vol C Tables 4.2.6.8 and 6.1.1.4'
O O 0.0106 0.0060 'International Tables Vol C Tables 4.2.6.8 and 6.1.1.4'
S S 0.1246 0.1234 'International Tables Vol C Tables 4.2.6.8 and 6.1.1.4'

loop_
_geom_angle_atom_site_label_1
_geom_angle_atom_site_label_2
_geom_angle_atom_site_label_3
_geom_angle
N1 C1 C2 115.5(3)
N1 C1 H1A 108.4
C2 C1 H1A 108.4
N1 C1 H1B 108.4
C2 C1 H1B 108.4
H1A C1 H1B 107.5
N2 C2 C1 112.9(3)
N2 C2 H2A 109.0
C1 C2 H2A 109.0
N2 C2 H2B 109.0
C1 C2 H2B 109.0
H2A C2 H2B 107.8
N1 C3 C4 114.8(3)
N1 C3 H3A 108.6
C4 C3 H3A 108.6
N1 C3 H3B 108.6
C4 C3 H3B 108.6
H3A C3 H3B 107.5
N3 C4 C3 114.0(3)
N3 C4 H4A 108.8
C3 C4 H4A 108.8
N3 C4 H4B 108.8
C3 C4 H4B 108.8
H4A C4 H4B 107.6
N1 C5 C6 114.6(3)
N1 C5 H5A 108.6
C6 C5 H5A 108.6
N1 C5 H5B 108.6
C6 C5 H5B 108.6
H5A C5 H5B 107.6
N4 C6 C5 111.6(3)
N4 C6 H6A 109.3
C5 C6 H6A 109.3
N4 C6 H6B 109.3
C5 C6 H6B 109.3
H6A C6 H6B 108.0
N5 C7 C8 110.7(3)
N5 C7 H7A 109.5
C8 C7 H7A 109.5
N5 C7 H7B 109.5
C8 C7 H7B 109.5
H7A C7 H7B 108.1
N6 C8 C7 109.6(3)
N6 C8 H8A 109.7
C7 C8 H8A 109.7
N6 C8 H8B 109.7
C7 C8 H8B 109.7
H8A C8 H8B 108.2
N5 C9 C10 109.9(3)
N5 C9 H9A 109.7
C10 C9 H9A 109.7
N5 C9 H9B 109.7
C10 C9 H9B 109.7
H9A C9 H9B 108.2
N7 C10 C9 112.7(3)
N7 C10 H10A 109.1
C9 C10 H10A 109.1
N7 C10 H10B 109.1
C9 C10 H10B 109.1
H10A C10 H10B 107.8
N5 C11 C12 111.6(3)
N5 C11 H11A 109.3
C12 C11 H11A 109.3
N5 C11 H11B 109.3
C12 C11 H11B 109.3
H11A C11 H11B 108.0
N8 C12 C11 111.0(3)
N8 C12 H12A 109.4
C11 C12 H12A 109.4
N8 C12 H12B 109.4
C11 C12 H12B 109.4
H12A C12 H12B 108.0
C14 C13 N2 111.9(3)
C14 C13 H13A 109.2
N2 C13 H13A 109.2
C14 C13 H13B 109.2
N2 C13 H13B 109.2
H13A C13 H13B 107.9
C19 C14 C15 118.8(4)
C19 C14 C13 120.4(4)
C15 C14 C13 120.7(4)
C16 C15 C14 120.1(4)
C16 C15 H15 120.0
C14 C15 H15 120.0
C15 C16 C17 120.9(4)
C15 C16 H16 119.5
C17 C16 H16 119.5
C18 C17 C16 118.9(4)
C18 C17 C20 120.5(4)
C16 C17 C20 120.5(4)
C17 C18 C19 120.2(4)
C17 C18 H18 119.9
C19 C18 H18 119.9
C14 C19 C18 121.0(4)
C14 C19 H19 119.5
C18 C19 H19 119.5
N6 C20 C17 114.4(3)
N6 C20 H20A 108.6
C17 C20 H20A 108.6
N6 C20 H20B 108.6
C17 C20 H20B 108.6
H20A C20 H20B 107.6
N3 C21 C22 114.1(3)
N3 C21 H21A 108.7
C22 C21 H21A 108.7
N3 C21 H21B 108.7
C22 C21 H21B 108.7
H21A C21 H21B 107.6
C23 C22 C27 119.3(4)
C23 C22 C21 120.3(4)
C27 C22 C21 120.1(4)
C22 C23 C24 120.5(4)
C22 C23 H23 119.7
C24 C23 H23 119.7
C25 C24 C23 120.3(4)
C25 C24 H24 119.8
C23 C24 H24 119.8
C26 C25 C24 118.4(4)
C26 C25 C28 120.0(4)
C24 C25 C28 121.4(4)
C25 C26 C27 121.2(4)
C25 C26 H26 119.4
C27 C26 H26 119.4
C22 C27 C26 120.2(4)
C22 C27 H27 119.9
C26 C27 H27 119.9
N7 C28 C25 114.1(3)
N7 C28 H28A 108.7
C25 C28 H28A 108.7
N7 C28 H28B 108.7
C25 C28 H28B 108.7
H28A C28 H28B 107.6
N4 C29 C30 109.8(3)
N4 C29 H29A 109.7
C30 C29 H29A 109.7
N4 C29 H29B 109.7
C30 C29 H29B 109.7
H29A C29 H29B 108.2
C31 C30 C35 118.5(4)
C31 C30 C29 121.0(4)
C35 C30 C29 120.4(4)
C32 C31 C30 120.8(4)
C32 C31 H31 119.6
C30 C31 H31 119.6
C31 C32 C33 120.6(4)
C31 C32 H32 119.7
C33 C32 H32 119.7
C34 C33 C32 118.5(4)
C34 C33 C36 119.4(4)
C32 C33 C36 122.0(4)
C35 C34 C33 120.9(4)
C35 C34 H34 119.5
C33 C34 H34 119.5
C34 C35 C30 120.6(4)
C34 C35 H35 119.7
C30 C35 H35 119.7
N8 C36 C33 112.9(3)
N8 C36 H36A 109.0
C33 C36 H36A 109.0
N8 C36 H36B 109.0
C33 C36 H36B 109.0
H36A C36 H36B 107.8
C38 C37 C42 120.2(4)
C38 C37 S1 121.4(3)
C42 C37 S1 118.2(3)
C37 C38 C39 119.2(4)
C37 C38 H38 120.4
C39 C38 H38 120.4
C40 C39 C38 121.3(4)
C40 C39 H39 119.3
C38 C39 H39 119.3
C39 C40 C41 118.7(4)
C39 C40 C43 121.3(4)
C41 C40 C43 120.0(4)
C42 C41 C40 120.3(4)
C42 C41 H41 119.8
C40 C41 H41 119.8
C37 C42 C41 120.2(4)
C37 C42 H42 119.9
C41 C42 H42 119.9
C40 C43 H43A 109.5
C40 C43 H43B 109.5
H43A C43 H43B 109.5
C40 C43 H43C 109.5
H43A C43 H43C 109.5
H43B C43 H43C 109.5
C49 C44 C45 119.7(4)
C49 C44 S2 119.2(3)
C45 C44 S2 120.9(3)
C46 C45 C44 119.6(4)
C46 C45 H45 120.2
C44 C45 H45 120.2
C45 C46 C47 121.2(4)
C45 C46 H46 119.4
C47 C46 H46 119.4
C48 C47 C46 118.5(4)
C48 C47 C50 120.8(4)
C46 C47 C50 120.6(4)
C49 C48 C47 121.2(4)
C49 C48 H48 119.4
C47 C48 H48 119.4
C48 C49 C44 119.8(4)
C48 C49 H49 120.1
C44 C49 H49 120.1
C47 C50 H50A 109.5
C47 C50 H50B 109.5
H50A C50 H50B 109.5
C47 C50 H50C 109.5
H50A C50 H50C 109.5
H50B C50 H50C 109.5
C3 N1 C5 109.3(3)
C3 N1 C1 109.2(3)
C5 N1 C1 108.1(3)
C2 N2 C13 112.0(3)
C2 N2 H2C 109.2
C13 N2 H2C 109.2
C2 N2 H2D 109.2
C13 N2 H2D 109.2
H2C N2 H2D 107.9
C4 N3 C21 110.0(3)
C4 N3 H3C 109.7
C21 N3 H3C 109.7
C4 N3 H3D 109.7
C21 N3 H3D 109.7
H3C N3 H3D 108.2
C6 N4 C29 113.6(3)
C6 N4 H4C 108.8
C29 N4 H4C 108.8
C6 N4 H4D 108.8
C29 N4 H4D 108.8
H4C N4 H4D 107.7
C7 N5 C9 112.5(3)
C7 N5 C11 111.6(3)
C9 N5 C11 111.1(3)
C8 N6 C20 113.5(3)
C8 N6 H6C 108.9
C20 N6 H6C 108.9
C8 N6 H6D 108.9
C20 N6 H6D 108.9
H6C N6 H6D 107.7
C10 N7 C28 112.6(3)
C10 N7 H7C 109.1
C28 N7 H7C 109.1
C10 N7 H7D 109.1
C28 N7 H7D 109.1
H7C N7 H7D 107.8
C36 N8 C12 111.4(3)
C36 N8 H8C 109.3
C12 N8 H8C 109.3
C36 N8 H8D 109.3
C12 N8 H8D 109.3
H8C N8 H8D 108.0
O1 S1 O2 112.8(2)
O1 S1 O3 112.8(2)
O2 S1 O3 112.7(2)
O1 S1 C37 106.90(19)
O2 S1 C37 105.9(2)
O3 S1 C37 104.96(19)
O4 S2 O5 112.8(2)
O4 S2 O6 113.46(19)
O5 S2 O6 109.44(18)
O4 S2 C44 106.99(19)
O5 S2 C44 106.40(18)
O6 S2 C44 107.35(19)
H1C O1W H1D 112.0
H2F O2W H2E 91.3
H3F O3W H3E 99.0
H4E O4W H4F 106.0
H5C O5W H5D 107.8
C70 C65 C66 119.6(4)
C70 C65 S5 121.3(3)
C66 C65 S5 119.0(3)
C67 C66 C65 119.4(4)
C67 C66 H66 120.3
C65 C66 H66 120.3
C68 C67 C66 121.9(5)
C68 C67 H67 119.1
C66 C67 H67 119.1
C67 C68 C69 118.0(4)
C67 C68 C71 120.8(5)
C69 C68 C71 121.2(5)
C70 C69 C68 121.1(5)
C70 C69 H69 119.5
C68 C69 H69 119.5
C65 C70 C69 120.0(5)
C65 C70 H70 120.0
C69 C70 H70 120.0
C68 C71 H71A 109.5
C68 C71 H71B 109.5
H71A C71 H71B 109.5
C68 C71 H71C 109.5
H71A C71 H71C 109.5
H71B C71 H71C 109.5
O15 S5 O14 113.2(3)
O15 S5 O13 112.0(2)
O14 S5 O13 112.7(3)
O15 S5 C65 106.7(2)
O14 S5 C65 104.6(2)
O13 S5 C65 107.0(2)
C63 C58 C59 120.2(4)
C63 C58 S4 121.2(3)
C59 C58 S4 118.6(3)
C60 C59 C58 119.8(4)
C60 C59 H59 120.1
C58 C59 H59 120.1
C59 C60 C61 121.3(4)
C59 C60 H60 119.3
C61 C60 H60 119.3
C60 C61 C62 118.3(4)
C60 C61 C64 121.1(5)
C62 C61 C64 120.5(5)
C61 C62 C63 120.9(4)
C61 C62 H62 119.5
C63 C62 H62 119.5
C58 C63 C62 119.4(4)
C58 C63 H63 120.3
C62 C63 H63 120.3
C61 C64 H64A 109.5
C61 C64 H64B 109.5
H64A C64 H64B 109.5
C61 C64 H64C 109.5
H64A C64 H64C 109.5
H64B C64 H64C 109.5
O12 S4 O11 113.2(3)
O12 S4 O10 112.2(2)
O11 S4 O10 110.4(2)
O12 S4 C58 106.4(2)
O11 S4 C58 106.81(19)
O10 S4 C58 107.4(2)
C56 C51 C52 120.2(4)
C56 C51 S3 120.3(3)
C52 C51 S3 119.3(3)
C51 C52 C53 119.3(4)
C51 C52 H52 120.3
C53 C52 H52 120.3
C54 C53 C52 121.0(4)
C54 C53 H53 119.5
C52 C53 H53 119.5
C55 C54 C53 118.8(4)
C55 C54 C57 120.2(4)
C53 C54 C57 121.0(4)
C54 C55 C56 121.3(4)
C54 C55 H55 119.4
C56 C55 H55 119.4
C51 C56 C55 119.5(4)
C51 C56 H56 120.2
C55 C56 H56 120.2
C54 C57 H57A 109.5
C54 C57 H57B 109.5
H57A C57 H57B 109.5
C54 C57 H57C 109.5
H57A C57 H57C 109.5
H57B C57 H57C 109.5
O7 S3 O9 113.2(2)
O7 S3 O8 110.95(18)
O9 S3 O8 112.20(19)
O7 S3 C51 106.37(19)
O9 S3 C51 106.48(19)
O8 S3 C51 107.20(18)
C77 C72 C73 119.7(4)
C77 C72 S6' 121.0(3)
C73 C72 S6' 119.3(3)
C77 C72 S6 121.0(3)
C73 C72 S6 119.3(3)
S6' C72 S6 0.0
C74 C73 C72 119.7(4)
C74 C73 H73 120.1
C72 C73 H73 120.1
C73 C74 C75 121.4(4)
C73 C74 H74 119.3
C75 C74 H74 119.3
C76 C75 C74 117.9(4)
C76 C75 C78 121.6(5)
C74 C75 C78 120.6(5)
C75 C76 C77 121.1(5)
C75 C76 H76 119.5
C77 C76 H76 119.5
C72 C77 C76 120.2(4)
C72 C77 H77 119.9
C76 C77 H77 119.9
C75 C78 H78A 109.5
C75 C78 H78B 109.5
H78A C78 H78B 109.5
C75 C78 H78C 109.5
H78A C78 H78C 109.5
H78B C78 H78C 109.5
O17 S6 O18 120.7
O17 S6 O16 111.6
O18 S6 O16 108.2
O17 S6 C72 108.89(13)
O18 S6 C72 104.10(13)
O16 S6 C72 101.40(13)
O16' S6' O17' 114.0
O16' S6' O18' 110.6
O17' S6' O18' 107.2
O16' S6' C72 111.37(13)
O17' S6' C72 108.16(13)
O18' S6' C72 105.10(13)
H6E O6W H6F 106.8
H7F O7W H7E 107.2

loop_
_geom_bond_atom_site_label_1
_geom_bond_atom_site_label_2
_geom_bond_distance
C1 N1 1.485(5)
C1 C2 1.504(6)
C1 H1A 0.9900
C1 H1B 0.9900
C2 N2 1.493(5)
C2 H2A 0.9900
C2 H2B 0.9900
C3 N1 1.469(5)
C3 C4 1.515(5)
C3 H3A 0.9900
C3 H3B 0.9900
C4 N3 1.499(5)
C4 H4A 0.9900
C4 H4B 0.9900
C5 N1 1.478(5)
C5 C6 1.513(6)
C5 H5A 0.9900
C5 H5B 0.9900
C6 N4 1.488(5)
C6 H6A 0.9900
C6 H6B 0.9900
C7 N5 1.459(5)
C7 C8 1.518(6)
C7 H7A 0.9900
C7 H7B 0.9900
C8 N6 1.486(5)
C8 H8A 0.9900
C8 H8B 0.9900
C9 N5 1.471(5)
C9 C10 1.513(6)
C9 H9A 0.9900
C9 H9B 0.9900
C10 N7 1.493(5)
C10 H10A 0.9900
C10 H10B 0.9900
C11 N5 1.472(5)
C11 C12 1.513(6)
C11 H11A 0.9900
C11 H11B 0.9900
C12 N8 1.498(5)
C12 H12A 0.9900
C12 H12B 0.9900
C13 C14 1.492(6)
C13 N2 1.506(5)
C13 H13A 0.9900
C13 H13B 0.9900
C14 C19 1.384(6)
C14 C15 1.395(6)
C15 C16 1.386(6)
C15 H15 0.9500
C16 C17 1.390(6)
C16 H16 0.9500
C17 C18 1.387(6)
C17 C20 1.498(6)
C18 C19 1.388(6)
C18 H18 0.9500
C19 H19 0.9500
C20 N6 1.494(5)
C20 H20A 0.9900
C20 H20B 0.9900
C21 N3 1.499(5)
C21 C22 1.516(6)
C21 H21A 0.9900
C21 H21B 0.9900
C22 C23 1.379(6)
C22 C27 1.383(6)
C23 C24 1.400(6)
C23 H23 0.9500
C24 C25 1.394(6)
C24 H24 0.9500
C25 C26 1.385(6)
C25 C28 1.510(6)
C26 C27 1.393(6)
C26 H26 0.9500
C27 H27 0.9500
C28 N7 1.500(5)
C28 H28A 0.9900
C28 H28B 0.9900
C29 N4 1.492(5)
C29 C30 1.505(6)
C29 H29A 0.9900
C29 H29B 0.9900
C30 C31 1.388(6)
C30 C35 1.390(6)
C31 C32 1.374(6)
C31 H31 0.9500
C32 C33 1.391(6)
C32 H32 0.9500
C33 C34 1.386(6)
C33 C36 1.507(6)
C34 C35 1.374(6)
C34 H34 0.9500
C35 H35 0.9500
C36 N8 1.495(5)
C36 H36A 0.9900
C36 H36B 0.9900
C37 C38 1.377(6)
C37 C42 1.383(6)
C37 S1 1.780(4)
C38 C39 1.396(6)
C38 H38 0.9500
C39 C40 1.378(6)
C39 H39 0.9500
C40 C41 1.391(6)
C40 C43 1.510(6)
C41 C42 1.384(6)
C41 H41 0.9500
C42 H42 0.9500
C43 H43A 0.9800
C43 H43B 0.9800
C43 H43C 0.9800
C44 C49 1.388(6)
C44 C45 1.398(6)
C44 S2 1.763(4)
C45 C46 1.382(6)
C45 H45 0.9500
C46 C47 1.392(6)
C46 H46 0.9500
C47 C48 1.387(6)
C47 C50 1.514(6)
C48 C49 1.383(6)
C48 H48 0.9500
C49 H49 0.9500
C50 H50A 0.9800
C50 H50B 0.9800
C50 H50C 0.9800
N2 H2C 0.9200
N2 H2D 0.9200
N3 H3C 0.9200
N3 H3D 0.9200
N4 H4C 0.9200
N4 H4D 0.9200
N6 H6C 0.9200
N6 H6D 0.9200
N7 H7C 0.9200
N7 H7D 0.9200
N8 H8C 0.9200
N8 H8D 0.9200
O1 S1 1.438(3)
O2 S1 1.454(3)
O3 S1 1.460(3)
O4 S2 1.447(3)
O5 S2 1.456(3)
O6 S2 1.469(3)
O1W H1C 0.8457
O1W H1D 0.8591
O2W H2F 0.8428
O2W H2E 0.8468
O3W H3F 0.8674
O3W H3E 0.8660
O4W H4E 0.8698
O4W H4F 0.8666
O5W H5C 0.8624
O5W H5D 0.8600
C65 C70 1.378(6)
C65 C66 1.394(6)
C65 S5 1.774(4)
C66 C67 1.385(6)
C66 H66 0.9500
C67 C68 1.373(7)
C67 H67 0.9500
C68 C69 1.396(7)
C68 C71 1.509(7)
C69 C70 1.385(7)
C69 H69 0.9500
C70 H70 0.9500
C71 H71A 0.9800
C71 H71B 0.9800
C71 H71C 0.9800
O13 S5 1.454(3)
O14 S5 1.445(4)
O15 S5 1.444(4)
C58 C63 1.379(6)
C58 C59 1.390(6)
C58 S4 1.766(4)
C59 C60 1.375(6)
C59 H59 0.9500
C60 C61 1.388(7)
C60 H60 0.9500
C61 C62 1.389(7)
C61 C64 1.522(6)
C62 C63 1.396(6)
C62 H62 0.9500
C63 H63 0.9500
C64 H64A 0.9800
C64 H64B 0.9800
C64 H64C 0.9800
O10 S4 1.467(3)
O11 S4 1.446(3)
O12 S4 1.445(4)
C51 C56 1.379(6)
C51 C52 1.389(6)
C51 S3 1.760(4)
C52 C53 1.390(7)
C52 H52 0.9500
C53 C54 1.383(7)
C53 H53 0.9500
C54 C55 1.377(6)
C54 C57 1.520(6)
C55 C56 1.388(6)
C55 H55 0.9500
C56 H56 0.9500
C57 H57A 0.9800
C57 H57B 0.9800
C57 H57C 0.9800
O7 S3 1.447(3)
O8 S3 1.465(3)
O9 S3 1.452(3)
C72 C77 1.374(6)
C72 C73 1.386(6)
C72 S6' 1.776(4)
C72 S6 1.776(4)
C73 C74 1.384(6)
C73 H73 0.9500
C74 C75 1.389(7)
C74 H74 0.9500
C75 C76 1.385(7)
C75 C78 1.517(7)
C76 C77 1.389(7)
C76 H76 0.9500
C77 H77 0.9500
C78 H78A 0.9800
C78 H78B 0.9800
C78 H78C 0.9800
S6 O17 1.3755
S6 O18 1.4248
S6 O16 1.5232
S6' O16' 1.3945
S6' O17' 1.4555
S6' O18' 1.5181
O6W H6E 0.8646
O6W H6F 0.8617
O7W H7F 0.8611
O7W H7E 0.8654

loop_
_geom_hbond_atom_site_label_D
_geom_hbond_atom_site_label_H
_geom_hbond_atom_site_label_A
_geom_hbond_distance_DH
_geom_hbond_distance_HA
_geom_hbond_distance_DA
_geom_hbond_angle_DHA
_geom_hbond_site_symmetry_A
N2 H2C O6 0.92 2.12 3.027(5) 168.6 .
N2 H2C O5 0.92 2.41 2.993(4) 121.0 .
N2 H2D O8 0.92 2.04 2.870(4) 148.6 .
N3 H3C O8 0.92 2.01 2.925(4) 173.5 .
N3 H3C O7 0.92 2.50 3.042(4) 118.2 .
N3 H3D O10 0.92 2.07 2.831(4) 139.4 .
N4 H4C O10 0.92 2.11 3.008(5) 164.1 .
N4 H4C O11 0.92 2.32 2.980(5) 128.2 .
N4 H4D O6 0.92 2.17 2.922(4) 138.7 .
N4 H4D O3W 0.92 2.41 3.146(5) 136.7 .
N6 H6C O5W 0.92 1.81 2.711(5) 166.7 .
N6 H6D O2 0.92 1.89 2.765(5) 159.2 .
N7 H7C O6W 0.92 1.93 2.775(4) 151.2 2_545
N7 H7D O13 0.92 1.90 2.809(5) 168.3 .
N8 H8C O2W 0.92 2.09 2.955(5) 157.2 .
O1W H1C O3 0.85 2.06 2.877(5) 161.1 .
O1W H1D O2W 0.86 2.01 2.841(5) 161.0 .
O2W H2F O15 0.84 2.27 3.011(5) 146.6 .
O2W H2E O3W 0.85 2.29 2.907(5) 129.8 .
O3W H3F O2W 0.87 2.74 2.907(5) 92.3 .
O3W H3E O6 0.87 2.25 2.975(5) 141.2 .
O3W H3E N2 0.87 2.64 3.344(5) 139.0 .
O4W H4E O1 0.87 1.97 2.835(5) 178.1 .
O4W H4F O4 0.87 2.25 3.025(5) 149.3 4_665
O5W H5C O7W 0.86 1.86 2.714(5) 168.8 4_565
O5W H5D O12 0.86 1.98 2.814(5) 162.2 2
O6W H6E O5 0.86 1.92 2.757(4) 162.9 .
O6W H6F O4W 0.86 2.02 2.836(5) 156.8 4_566
O7W H7F O9 0.86 1.91 2.767(5) 174.2 .

loop_
_geom_torsion_atom_site_label_1
_geom_torsion_atom_site_label_2
_geom_torsion_atom_site_label_3
_geom_torsion_atom_site_label_4
_geom_torsion
N1 C1 C2 N2 53.5(5)
N1 C3 C4 N3 56.5(5)
N1 C5 C6 N4 57.7(4)
N5 C7 C8 N6 177.7(3)
N5 C9 C10 N7 159.9(3)
N5 C11 C12 N8 53.2(5)
N2 C13 C14 C19 65.9(5)
N2 C13 C14 C15 -117.4(4)
C19 C14 C15 C16 2.7(6)
C13 C14 C15 C16 -174.1(4)
C14 C15 C16 C17 -1.2(7)
C15 C16 C17 C18 -1.8(6)
C15 C16 C17 C20 174.2(4)
C16 C17 C18 C19 3.4(6)
C20 C17 C18 C19 -172.6(4)
C15 C14 C19 C18 -1.1(6)
C13 C14 C19 C18 175.7(4)
C17 C18 C19 C14 -2.0(7)
C18 C17 C20 N6 -114.7(4)
C16 C17 C20 N6 69.3(5)
N3 C21 C22 C23 -103.4(4)
N3 C21 C22 C27 82.4(5)
C27 C22 C23 C24 4.0(6)
C21 C22 C23 C24 -170.2(4)
C22 C23 C24 C25 -2.0(6)
C23 C24 C25 C26 -1.6(6)
C23 C24 C25 C28 173.1(4)
C24 C25 C26 C27 3.1(6)
C28 C25 C26 C27 -171.6(4)
C23 C22 C27 C26 -2.5(6)
C21 C22 C27 C26 171.8(4)
C25 C26 C27 C22 -1.1(6)
C26 C25 C28 N7 -121.2(4)
C24 C25 C28 N7 64.1(5)
N4 C29 C30 C31 -103.6(5)
N4 C29 C30 C35 72.4(5)
C35 C30 C31 C32 -0.5(6)
C29 C30 C31 C32 175.6(4)
C30 C31 C32 C33 -1.5(7)
C31 C32 C33 C34 2.2(6)
C31 C32 C33 C36 178.6(4)
C32 C33 C34 C35 -0.9(6)
C36 C33 C34 C35 -177.5(4)
C33 C34 C35 C30 -1.0(7)
C31 C30 C35 C34 1.8(6)
C29 C30 C35 C34 -174.4(4)
C34 C33 C36 N8 -117.0(4)
C32 C33 C36 N8 66.6(5)
C42 C37 C38 C39 3.0(6)
S1 C37 C38 C39 -172.2(3)
C37 C38 C39 C40 -1.8(6)
C38 C39 C40 C41 -1.1(7)
C38 C39 C40 C43 178.9(4)
C39 C40 C41 C42 2.8(7)
C43 C40 C41 C42 -177.2(4)
C38 C37 C42 C41 -1.3(7)
S1 C37 C42 C41 174.0(3)
C40 C41 C42 C37 -1.6(7)
C49 C44 C45 C46 1.0(6)
S2 C44 C45 C46 -173.6(3)
C44 C45 C46 C47 0.5(7)
C45 C46 C47 C48 -1.6(7)
C45 C46 C47 C50 177.1(4)
C46 C47 C48 C49 1.4(7)
C50 C47 C48 C49 -177.3(4)
C47 C48 C49 C44 0.0(7)
C45 C44 C49 C48 -1.2(6)
S2 C44 C49 C48 173.4(3)
C4 C3 N1 C5 71.9(4)
C4 C3 N1 C1 -170.0(3)
C6 C5 N1 C3 -169.9(3)
C6 C5 N1 C1 71.3(4)
C2 C1 N1 C3 65.8(4)
C2 C1 N1 C5 -175.4(3)
C1 C2 N2 C13 166.1(3)
C14 C13 N2 C2 -177.6(3)
C3 C4 N3 C21 165.6(3)
C22 C21 N3 C4 -176.5(3)
C5 C6 N4 C29 170.4(3)
C30 C29 N4 C6 178.3(3)
C8 C7 N5 C9 -154.8(3)
C8 C7 N5 C11 79.5(4)
C10 C9 N5 C7 67.9(4)
C10 C9 N5 C11 -166.2(3)
C12 C11 N5 C7 -150.5(3)
C12 C11 N5 C9 83.0(4)
C7 C8 N6 C20 179.6(3)
C17 C20 N6 C8 66.4(5)
C9 C10 N7 C28 178.6(3)
C25 C28 N7 C10 59.1(5)
C33 C36 N8 C12 173.4(4)
C11 C12 N8 C36 -179.2(3)
C38 C37 S1 O1 -121.4(4)
C42 C37 S1 O1 63.4(4)
C38 C37 S1 O2 -0.8(4)
C42 C37 S1 O2 -176.1(3)
C38 C37 S1 O3 118.6(4)
C42 C37 S1 O3 -56.7(4)
C49 C44 S2 O4 30.7(4)
C45 C44 S2 O4 -154.8(3)
C49 C44 S2 O5 -90.1(4)
C45 C44 S2 O5 84.5(4)
C49 C44 S2 O6 152.8(3)
C45 C44 S2 O6 -32.6(4)
C70 C65 C66 C67 -1.1(6)
S5 C65 C66 C67 175.0(3)
C65 C66 C67 C68 -0.3(7)
C66 C67 C68 C69 1.4(7)
C66 C67 C68 C71 -177.3(5)
C67 C68 C69 C70 -1.1(8)
C71 C68 C69 C70 177.6(5)
C66 C65 C70 C69 1.4(7)
S5 C65 C70 C69 -174.6(4)
C68 C69 C70 C65 -0.3(8)
C70 C65 S5 O15 -146.5(4)
C66 C65 S5 O15 37.4(4)
C70 C65 S5 O14 93.3(4)
C66 C65 S5 O14 -82.8(4)
C70 C65 S5 O13 -26.5(4)
C66 C65 S5 O13 157.4(3)
C63 C58 C59 C60 1.2(7)
S4 C58 C59 C60 -179.1(4)
C58 C59 C60 C61 0.0(7)
C59 C60 C61 C62 0.0(7)
C59 C60 C61 C64 177.5(5)
C60 C61 C62 C63 -1.2(7)
C64 C61 C62 C63 -178.7(4)
C59 C58 C63 C62 -2.3(6)
S4 C58 C63 C62 177.9(3)
C61 C62 C63 C58 2.4(7)
C63 C58 S4 O12 -129.2(4)
C59 C58 S4 O12 51.1(4)
C63 C58 S4 O11 109.6(4)
C59 C58 S4 O11 -70.1(4)
C63 C58 S4 O10 -8.9(4)
C59 C58 S4 O10 171.4(3)
C56 C51 C52 C53 0.5(7)
S3 C51 C52 C53 176.0(4)
C51 C52 C53 C54 -0.6(7)
C52 C53 C54 C55 0.6(7)
C52 C53 C54 C57 179.6(5)
C53 C54 C55 C56 -0.5(7)
C57 C54 C55 C56 -179.5(4)
C52 C51 C56 C55 -0.4(6)
S3 C51 C56 C55 -175.9(3)
C54 C55 C56 C51 0.4(6)
C56 C51 S3 O7 86.5(4)
C52 C51 S3 O7 -89.0(4)
C56 C51 S3 O9 -152.5(3)
C52 C51 S3 O9 32.0(4)
C56 C51 S3 O8 -32.2(4)
C52 C51 S3 O8 152.2(3)
C77 C72 C73 C74 0.7(7)
S6' C72 C73 C74 -179.8(3)
S6 C72 C73 C74 -179.8(3)
C72 C73 C74 C75 0.0(7)
C73 C74 C75 C76 -0.7(7)
C73 C74 C75 C78 179.0(5)
C74 C75 C76 C77 0.8(8)
C78 C75 C76 C77 -178.9(5)
C73 C72 C77 C76 -0.6(7)
S6' C72 C77 C76 179.9(4)
S6 C72 C77 C76 179.9(4)
C75 C76 C77 C72 -0.1(8)
C77 C72 S6 O17 155.7(4)
C73 C72 S6 O17 -23.8(4)
S6' C72 S6 O17 0(100)
C77 C72 S6 O18 25.7(4)
C73 C72 S6 O18 -153.8(3)
S6' C72 S6 O18 0(15)
C77 C72 S6 O16 -86.5(4)
C73 C72 S6 O16 94.0(3)
S6' C72 S6 O16 0(100)
C77 C72 S6' O16' -34.9(4)
C73 C72 S6' O16' 145.6(3)
S6 C72 S6' O16' 0(78)
C77 C72 S6' O17' -160.9(4)
C73 C72 S6' O17' 19.6(4)
S6 C72 S6' O17' 0(100)
C77 C72 S6' O18' 84.9(4)
C73 C72 S6' O18' -94.6(3)
S6 C72 S6' O18' 0(97)
